data_7044771
loop_
_publ_author_name
'Li, Ji'
'Zhang, Peipei'
'Xu, Yan'
'Su, Zhi'
'Qian, Yong'
'Li, Shunli'
'Yu, Tao'
'Sadler, Peter J.'
'Liu, Hong-Ke'

_publ_section_title
;
 A novel strategy to construct Janus metallamacrocycles with both a
 Ru--arene face and an imidazolium face
;
_journal_name_full 'Dalton Transactions'
_journal_paper_doi 10.1039/C7DT03374E
_journal_year 2017
_chemical_formula_moiety 'C47 H60 Cl N8 Ru, 4(C H2 Cl2), 3(Cl)'
_chemical_formula_sum 'C51 H68 Cl12 N8 Ru'
_chemical_formula_weight 1319.60
_space_group_crystal_system monoclinic
_space_group_IT_number 14
_space_group_name_Hall '-P 2ybc'
_space_group_name_H-M_alt 'P 1 21/c 1'
_symmetry_space_group_name_Hall '-P 2ybc'
_symmetry_space_group_name_H-M 'P 1 21/c 1'
_atom_sites_solution_hydrogens geom
_audit_creation_method SHELXL-2014/7
_audit_update_record
;
2017-10-19 deposited with the CCDC.
2017-10-25 downloaded from the CCDC.
;
_cell_angle_alpha 90
_cell_angle_beta 104.275(4)
_cell_angle_gamma 90
_cell_formula_units_Z 4
_cell_length_a 21.086(3)
_cell_length_b 23.518(4)
_cell_length_c 14.273(3)
_cell_measurement_reflns_used 9920
_cell_measurement_temperature 100(2)
_cell_measurement_theta_max 25.5
_cell_measurement_theta_min 2.3
_cell_volume 6859(2)
_computing_structure_refinement 'SHELXL-2014/7 (Sheldrick, 2014)'
_diffrn_ambient_temperature 100(2)
_diffrn_measured_fraction_theta_full 0.992
_diffrn_measured_fraction_theta_max 0.992
_diffrn_measurement_device_type 'Apex II CCD'
_diffrn_measurement_method '\w Scans'
_diffrn_radiation_type MoK\a
_diffrn_radiation_wavelength 0.71073
_diffrn_reflns_av_R_equivalents 0.0234
_diffrn_reflns_av_unetI/netI 0.0218
_diffrn_reflns_Laue_measured_fraction_full 0.992
_diffrn_reflns_Laue_measured_fraction_max 0.992
_diffrn_reflns_limit_h_max 25
_diffrn_reflns_limit_h_min -25
_diffrn_reflns_limit_k_max 28
_diffrn_reflns_limit_k_min -28
_diffrn_reflns_limit_l_max 16
_diffrn_reflns_limit_l_min -17
_diffrn_reflns_number 58208
_diffrn_reflns_point_group_measured_fraction_full 0.992
_diffrn_reflns_point_group_measured_fraction_max 0.992
_diffrn_reflns_theta_full 25.242
_diffrn_reflns_theta_max 25.498
_diffrn_reflns_theta_min 2.273
_exptl_absorpt_coefficient_mu 0.733
_exptl_crystal_colour orange
_exptl_crystal_density_diffrn 1.278
_exptl_crystal_description needle
_exptl_crystal_F_000 2712
_exptl_crystal_size_max 0.150
_exptl_crystal_size_mid 0.100
_exptl_crystal_size_min 0.060
_exptl_transmission_factor_max 0.957
_exptl_transmission_factor_min 0.916
_refine_diff_density_max 1.800
_refine_diff_density_min -1.577
_refine_diff_density_rms 0.103
_refine_ls_extinction_method none
_refine_ls_goodness_of_fit_ref 1.042
_refine_ls_hydrogen_treatment constr
_refine_ls_matrix_type full
_refine_ls_number_parameters 658
_refine_ls_number_reflns 12686
_refine_ls_number_restraints 0
_refine_ls_restrained_S_all 1.042
_refine_ls_R_factor_all 0.0501
_refine_ls_R_factor_gt 0.0462
_refine_ls_shift/su_max 0.002
_refine_ls_shift/su_mean 0.000
_refine_ls_structure_factor_coef Fsqd
_refine_ls_weighting_details 'w=1/[\s^2^(Fo^2^)+(0.0799P)^2^+13.9898P] where P=(Fo^2^+2Fc^2^)/3'
_refine_ls_weighting_scheme calc
_refine_ls_wR_factor_gt 0.1322
_refine_ls_wR_factor_ref 0.1362
_reflns_Friedel_coverage 0.000
_reflns_number_gt 11465
_reflns_number_total 12686
_reflns_threshold_expression 'I > 2\s(I)'
_cod_data_source_file c7dt03374e2.cif
_cod_data_source_block a02
_cod_database_code 7044771
_shelx_shelxl_version_number 2014/7
_shelx_space_group_comment
;
The symmetry employed for this shelxl refinement is uniquely defined
by the following loop, which should always be used as a source of
symmetry information in preference to the above space-group names.
They are only intended as comments.
;
_shelx_estimated_absorpt_t_min 0.898
_shelx_estimated_absorpt_t_max 0.957
_platon_squeeze_void_probe_radius 1.20

loop_
_space_group_symop_operation_xyz
'x, y, z'
'-x, y+1/2, -z+1/2'
'-x, -y, -z'
'x, -y-1/2, z-1/2'

loop_
_atom_site_label
_atom_site_type_symbol
_atom_site_fract_x
_atom_site_fract_y
_atom_site_fract_z
_atom_site_U_iso_or_equiv
_atom_site_adp_type
_atom_site_occupancy
_atom_site_site_symmetry_order
_atom_site_calc_flag
_atom_site_refinement_flags_posn
_atom_site_refinement_flags_adp
Ru1 Ru 0.72350(2) 0.25537(2) 0.33063(2) 0.01460(9) Uani 1 1 d . .
Cl1 Cl 0.69704(3) 0.19046(3) 0.44709(5) 0.01995(15) Uani 1 1 d . .
Cl3 Cl 0.90311(3) 0.40887(3) -0.18345(5) 0.01949(15) Uani 1 1 d . .
Cl2 Cl 0.74868(3) 0.44014(3) 0.22130(5) 0.02244(16) Uani 1 1 d . .
Cl9 Cl 1.02908(5) 0.11861(4) 0.61568(7) 0.0442(2) Uani 1 1 d . .
Cl4 Cl 0.64290(4) 0.62672(4) -0.20906(8) 0.0426(2) Uani 1 1 d . .
Cl10 Cl 0.93666(5) 0.21036(5) 0.54527(8) 0.0487(3) Uani 1 1 d . .
Cl8 Cl 1.16198(5) 0.05292(4) 0.76848(8) 0.0479(3) Uani 1 1 d . .
Cl11 Cl 1.00701(5) 0.30508(5) -0.21866(8) 0.0506(3) Uani 1 1 d . .
Cl5 Cl 0.81160(8) 0.59743(6) 0.01400(11) 0.0793(4) Uani 1 1 d . .
Cl12 Cl 1.10559(8) 0.26536(6) -0.31429(15) 0.0825(5) Uani 1 1 d . .
Cl7 Cl 1.20166(10) 0.15970(7) 0.86791(13) 0.0954(6) Uani 1 1 d . .
Cl6 Cl 0.80055(9) 0.71774(7) -0.02023(15) 0.0927(5) Uani 1 1 d . .
N4 N 0.76425(11) 0.44547(10) -0.04778(17) 0.0154(5) Uani 1 1 d . .
N8 N 0.76986(12) 0.30669(10) 0.44779(17) 0.0185(5) Uani 1 1 d . .
N1 N 0.63760(12) 0.30125(10) 0.33391(17) 0.0190(5) Uani 1 1 d . .
N5 N 0.87146(11) 0.45578(10) 0.05872(17) 0.0173(5) Uani 1 1 d . .
N7 N 0.81709(13) 0.37950(11) 0.53207(18) 0.0225(5) Uani 1 1 d . .
N3 N 0.66807(12) 0.48207(11) -0.08749(19) 0.0225(5) Uani 1 1 d . .
N2 N 0.56186(12) 0.36645(11) 0.2967(2) 0.0251(6) Uani 1 1 d . .
N6 N 0.93457(13) 0.50280(12) 0.17314(18) 0.0280(6) Uani 1 1 d . .
C43 C 0.80549(14) 0.27415(14) 0.2644(2) 0.0223(6) Uani 1 1 d . .
C7 C 0.78071(14) 0.36224(12) 0.4459(2) 0.0192(6) Uani 1 1 d . .
H7 H 0.7650 0.3862 0.3916 0.023 Uiso 1 1 calc R U
C9 C 0.71008(13) 0.45541(12) -0.0176(2) 0.0200(6) Uani 1 1 d . .
H9 H 0.7031 0.4451 0.0435 0.024 Uiso 1 1 calc R U
C1 C 0.82169(13) 0.41580(12) 0.0080(2) 0.0172(5) Uani 1 1 d . .
H1A H 0.8402 0.3919 -0.0358 0.021 Uiso 1 1 calc R U
H1B H 0.8088 0.3905 0.0556 0.021 Uiso 1 1 calc R U
C14 C 0.75634(14) 0.46619(12) -0.1404(2) 0.0207(6) Uani 1 1 d . .
H14 H 0.7872 0.4644 -0.1789 0.025 Uiso 1 1 calc R U
C42 C 0.80985(15) 0.21691(14) 0.2957(2) 0.0246(6) Uani 1 1 d . .
H42 H 0.8492 0.2030 0.3370 0.030 Uiso 1 1 calc R U
C10 C 0.62346(14) 0.35221(13) 0.2950(2) 0.0209(6) Uani 1 1 d . .
H10 H 0.6523 0.3752 0.2697 0.025 Uiso 1 1 calc R U
C6 C 0.74647(15) 0.29421(13) 0.2042(2) 0.0225(6) Uani 1 1 d . .
H6 H 0.7428 0.3328 0.1837 0.027 Uiso 1 1 calc R U
C15 C 0.69640(15) 0.48937(14) -0.1652(2) 0.0256(6) Uani 1 1 d . .
H15 H 0.6768 0.5075 -0.2248 0.031 Uiso 1 1 calc R U
C40 C 0.69579(16) 0.19923(15) 0.2028(2) 0.0273(7) Uani 1 1 d . .
C36 C 0.91171(14) 0.48898(13) 0.0169(2) 0.0204(6) Uani 1 1 d . .
H36 H 0.9114 0.4906 -0.0497 0.024 Uiso 1 1 calc R U
C39 C 0.69279(15) 0.25690(14) 0.1743(2) 0.0247(7) Uani 1 1 d . .
H39 H 0.6533 0.2711 0.1336 0.030 Uiso 1 1 calc R U
C41 C 0.75617(17) 0.18115(13) 0.2655(2) 0.0281(7) Uani 1 1 d . .
H41 H 0.7598 0.1429 0.2877 0.034 Uiso 1 1 calc R U
C35 C 0.95109(15) 0.51830(13) 0.0889(2) 0.0229(6) Uani 1 1 d . .
H35 H 0.9840 0.5447 0.0830 0.028 Uiso 1 1 calc R U
C17 C 0.53573(16) 0.32286(15) 0.3374(3) 0.0327(7) Uani 1 1 d . .
H17 H 0.4929 0.3210 0.3473 0.039 Uiso 1 1 calc R U
C20 C 0.80100(15) 0.28811(14) 0.5386(2) 0.0233(6) Uani 1 1 d . .
H20 H 0.8017 0.2500 0.5610 0.028 Uiso 1 1 calc R U
C8 C 0.88614(15) 0.46539(14) 0.1527(2) 0.0263(7) Uani 1 1 d . .
H8 H 0.8655 0.4484 0.1979 0.032 Uiso 1 1 calc R U
C38 C 0.58353(14) 0.47946(14) 0.0055(2) 0.0263(7) Uani 1 1 d . .
C24 C 0.87386(16) 0.46208(14) 0.4848(2) 0.0259(7) Uani 1 1 d . .
C29 C 0.93133(16) 0.43577(14) 0.4736(2) 0.0287(7) Uani 1 1 d . .
C23 C 0.83998(17) 0.43821(13) 0.5581(2) 0.0265(7) Uani 1 1 d . .
H23A H 0.8707 0.4383 0.6230 0.032 Uiso 1 1 calc R U
H23B H 0.8022 0.4626 0.5608 0.032 Uiso 1 1 calc R U
C18 C 0.58293(16) 0.28256(14) 0.3610(3) 0.0292(7) Uani 1 1 d . .
H18 H 0.5789 0.2472 0.3912 0.035 Uiso 1 1 calc R U
C11 C 0.86281(17) 0.31375(17) 0.2964(3) 0.0372(8) Uani 1 1 d . .
H11A H 0.8469 0.3529 0.2972 0.056 Uiso 1 1 calc R U
H11B H 0.8911 0.3110 0.2514 0.056 Uiso 1 1 calc R U
H11C H 0.8877 0.3031 0.3615 0.056 Uiso 1 1 calc R U
C22 C 0.60046(15) 0.51138(14) 0.0903(3) 0.0289(7) Uani 1 1 d . .
C19 C 0.54801(14) 0.44060(13) 0.1694(2) 0.0262(7) Uani 1 1 d . .
C33 C 0.53225(14) 0.40814(13) 0.0844(3) 0.0272(7) Uani 1 1 d . .
C21 C 0.83069(16) 0.33320(14) 0.5915(2) 0.0269(7) Uani 1 1 d . .
H21 H 0.8558 0.3326 0.6566 0.032 Uiso 1 1 calc R U
C44 C 0.55140(14) 0.42702(14) 0.0023(3) 0.0281(7) Uani 1 1 d . .
C25 C 0.84655(18) 0.50832(15) 0.4282(2) 0.0325(7) Uani 1 1 d . .
C26 C 0.8781(2) 0.52901(15) 0.3584(2) 0.0372(9) Uani 1 1 d . .
C37 C 0.58339(15) 0.49129(14) 0.1740(3) 0.0278(7) Uani 1 1 d . .
C28 C 0.96023(16) 0.45445(16) 0.4008(2) 0.0328(8) Uani 1 1 d . .
C30 C 0.96190(18) 0.38748(16) 0.5381(3) 0.0348(8) Uani 1 1 d . .
H30A H 0.9360 0.3796 0.5849 0.052 Uiso 1 1 calc R U
H30B H 0.9631 0.3535 0.4988 0.052 Uiso 1 1 calc R U
H30C H 1.0066 0.3979 0.5725 0.052 Uiso 1 1 calc R U
C51 C 0.99931(19) 0.16648(16) 0.5207(3) 0.0359(8) Uani 1 1 d . .
H51A H 0.9818 0.1450 0.4602 0.043 Uiso 1 1 calc R U
H51B H 1.0357 0.1906 0.5112 0.043 Uiso 1 1 calc R U
C13 C 0.49507(16) 0.35262(15) 0.0809(3) 0.0362(8) Uani 1 1 d . .
H13A H 0.5262 0.3211 0.0973 0.054 Uiso 1 1 calc R U
H13B H 0.4671 0.3469 0.0158 0.054 Uiso 1 1 calc R U
H13C H 0.4679 0.3540 0.1275 0.054 Uiso 1 1 calc R U
C27 C 0.93453(18) 0.50170(16) 0.3465(2) 0.0358(9) Uani 1 1 d . .
C16 C 0.52731(16) 0.41953(15) 0.2579(3) 0.0314(7) Uani 1 1 d . .
H16A H 0.5367 0.4493 0.3085 0.038 Uiso 1 1 calc R U
H16B H 0.4795 0.4126 0.2406 0.038 Uiso 1 1 calc R U
C45 C 0.6407(2) 0.1573(2) 0.1726(3) 0.0526(12) Uani 1 1 d . .
H45 H 0.6440 0.1305 0.2280 0.063 Uiso 1 1 calc R U
C12 C 0.53869(18) 0.39090(16) -0.0876(3) 0.0371(8) Uani 1 1 d . .
H12A H 0.4968 0.4018 -0.1310 0.056 Uiso 1 1 calc R U
H12B H 0.5371 0.3508 -0.0698 0.056 Uiso 1 1 calc R U
H12C H 0.5739 0.3966 -0.1204 0.056 Uiso 1 1 calc R U
C32 C 0.60117(16) 0.50064(16) -0.0846(3) 0.0345(8) Uani 1 1 d . .
H32A H 0.5691 0.4859 -0.1423 0.041 Uiso 1 1 calc R U
H32B H 0.5989 0.5427 -0.0864 0.041 Uiso 1 1 calc R U
C2 C 0.60525(19) 0.52401(17) 0.2671(3) 0.0402(8) Uani 1 1 d . .
H2A H 0.6406 0.5501 0.2625 0.060 Uiso 1 1 calc R U
H2B H 0.6211 0.4974 0.3207 0.060 Uiso 1 1 calc R U
H2C H 0.5683 0.5458 0.2788 0.060 Uiso 1 1 calc R U
C4 C 0.7831(2) 0.53547(19) 0.4376(3) 0.0478(10) Uani 1 1 d . .
H4A H 0.7508 0.5057 0.4389 0.072 Uiso 1 1 calc R U
H4B H 0.7664 0.5606 0.3823 0.072 Uiso 1 1 calc R U
H4C H 0.7911 0.5576 0.4976 0.072 Uiso 1 1 calc R U
C34 C 0.9680(2) 0.5240(2) 0.2711(2) 0.0493(12) Uani 1 1 d . .
H34A H 0.9673 0.5661 0.2712 0.059 Uiso 1 1 calc R U
H34B H 1.0143 0.5116 0.2874 0.059 Uiso 1 1 calc R U
C5 C 0.8469(3) 0.57806(18) 0.2950(3) 0.0565(13) Uani 1 1 d . .
H5A H 0.8057 0.5655 0.2518 0.085 Uiso 1 1 calc R U
H5B H 0.8766 0.5912 0.2564 0.085 Uiso 1 1 calc R U
H5C H 0.8383 0.6093 0.3356 0.085 Uiso 1 1 calc R U
C3 C 0.64098(17) 0.56497(15) 0.0964(3) 0.0381(8) Uani 1 1 d . .
H3A H 0.6201 0.5957 0.1242 0.057 Uiso 1 1 calc R U
H3B H 0.6442 0.5759 0.0314 0.057 Uiso 1 1 calc R U
H3C H 0.6849 0.5581 0.1374 0.057 Uiso 1 1 calc R U
C50 C 1.1980(2) 0.11999(19) 0.7624(4) 0.0511(11) Uani 1 1 d . .
H50A H 1.2427 0.1148 0.7535 0.061 Uiso 1 1 calc R U
H50B H 1.1721 0.1411 0.7057 0.061 Uiso 1 1 calc R U
C31 C 1.01805(18) 0.4216(2) 0.3820(3) 0.0491(11) Uani 1 1 d . .
H31A H 1.0288 0.3899 0.4276 0.074 Uiso 1 1 calc R U
H31B H 1.0067 0.4069 0.3157 0.074 Uiso 1 1 calc R U
H31C H 1.0559 0.4470 0.3905 0.074 Uiso 1 1 calc R U
C47 C 0.6544(3) 0.1218(3) 0.0881(4) 0.0702(16) Uani 1 1 d . .
H47A H 0.6600 0.1474 0.0366 0.105 Uiso 1 1 calc R U
H47B H 0.6174 0.0962 0.0628 0.105 Uiso 1 1 calc R U
H47C H 0.6943 0.0994 0.1116 0.105 Uiso 1 1 calc R U
C46 C 0.5757(2) 0.1807(3) 0.1512(5) 0.0772(18) Uani 1 1 d . .
H46A H 0.5688 0.2004 0.2083 0.116 Uiso 1 1 calc R U
H46B H 0.5436 0.1499 0.1331 0.116 Uiso 1 1 calc R U
H46C H 0.5704 0.2076 0.0974 0.116 Uiso 1 1 calc R U
C49 C 0.7609(3) 0.6576(2) 0.0054(4) 0.0593(12) Uani 1 1 d . .
H49A H 0.7205 0.6515 -0.0462 0.071 Uiso 1 1 calc R U
H49B H 0.7483 0.6630 0.0672 0.071 Uiso 1 1 calc R U
C48 C 1.0638(3) 0.2511(2) -0.2254(4) 0.0666(15) Uani 1 1 d . .
H48A H 1.0957 0.2475 -0.1619 0.080 Uiso 1 1 calc R U
H48B H 1.0404 0.2144 -0.2399 0.080 Uiso 1 1 calc R U

loop_
_atom_site_aniso_label
_atom_site_aniso_U_11
_atom_site_aniso_U_22
_atom_site_aniso_U_33
_atom_site_aniso_U_23
_atom_site_aniso_U_13
_atom_site_aniso_U_12
Ru1 0.01661(13) 0.01579(13) 0.01093(13) 0.00110(7) 0.00249(9) 0.00077(8)
Cl1 0.0253(3) 0.0187(3) 0.0156(3) 0.0034(2) 0.0044(3) -0.0007(3)
Cl3 0.0170(3) 0.0235(3) 0.0173(3) -0.0033(3) 0.0030(2) -0.0047(2)
Cl2 0.0228(3) 0.0225(3) 0.0220(3) 0.0043(3) 0.0055(3) -0.0015(3)
Cl9 0.0470(5) 0.0356(5) 0.0421(5) 0.0022(4) -0.0041(4) -0.0028(4)
Cl4 0.0288(4) 0.0353(5) 0.0686(6) 0.0126(4) 0.0215(4) 0.0055(3)
Cl10 0.0444(5) 0.0491(6) 0.0457(5) -0.0111(4) -0.0018(4) 0.0116(4)
Cl8 0.0477(5) 0.0448(5) 0.0599(6) 0.0154(5) 0.0298(5) 0.0163(4)
Cl11 0.0549(6) 0.0501(6) 0.0425(5) -0.0077(4) 0.0039(4) 0.0160(5)
Cl5 0.0936(10) 0.0653(8) 0.0723(9) 0.0070(7) 0.0075(8) 0.0325(7)
Cl12 0.0734(9) 0.0578(7) 0.1307(14) -0.0250(8) 0.0523(9) -0.0150(7)
Cl7 0.1203(14) 0.0669(9) 0.0857(11) -0.0105(8) 0.0001(10) 0.0273(9)
Cl6 0.1033(12) 0.0563(8) 0.1132(13) -0.0008(8) 0.0162(10) -0.0220(8)
N4 0.0115(10) 0.0154(11) 0.0180(11) -0.0001(9) 0.0010(9) 0.0001(8)
N8 0.0196(12) 0.0225(12) 0.0134(11) -0.0011(9) 0.0043(9) -0.0004(9)
N1 0.0198(12) 0.0202(12) 0.0178(12) 0.0022(9) 0.0061(9) 0.0013(9)
N5 0.0134(11) 0.0196(12) 0.0176(12) -0.0019(9) 0.0014(9) -0.0043(9)
N7 0.0281(13) 0.0250(13) 0.0150(12) -0.0029(10) 0.0067(10) -0.0092(10)
N3 0.0152(12) 0.0241(13) 0.0283(14) 0.0077(10) 0.0056(10) 0.0037(10)
N2 0.0181(12) 0.0281(14) 0.0315(14) 0.0094(11) 0.0110(11) 0.0065(10)
N6 0.0288(14) 0.0389(15) 0.0161(13) -0.0052(11) 0.0048(11) -0.0191(12)
C43 0.0191(14) 0.0309(16) 0.0190(14) -0.0076(12) 0.0089(11) -0.0019(12)
C7 0.0211(14) 0.0216(14) 0.0160(13) -0.0017(11) 0.0064(11) -0.0011(11)
C9 0.0160(13) 0.0180(13) 0.0257(15) 0.0028(11) 0.0048(11) -0.0001(11)
C1 0.0105(12) 0.0176(13) 0.0206(14) -0.0022(11) -0.0015(10) -0.0007(10)
C14 0.0201(14) 0.0220(14) 0.0208(14) 0.0016(11) 0.0065(11) 0.0005(11)
C42 0.0263(15) 0.0327(17) 0.0154(14) -0.0033(12) 0.0061(12) 0.0119(13)
C10 0.0146(13) 0.0244(15) 0.0238(15) 0.0058(12) 0.0050(11) 0.0017(11)
C6 0.0300(16) 0.0243(15) 0.0164(14) 0.0038(11) 0.0117(12) 0.0030(12)
C15 0.0260(16) 0.0303(16) 0.0209(15) 0.0065(12) 0.0065(12) 0.0030(13)
C40 0.0275(16) 0.0371(18) 0.0198(15) -0.0109(13) 0.0105(12) -0.0102(13)
C36 0.0161(13) 0.0280(15) 0.0174(14) -0.0001(11) 0.0047(11) -0.0047(11)
C39 0.0206(15) 0.0426(19) 0.0106(13) 0.0012(12) 0.0033(11) 0.0058(13)
C41 0.0465(19) 0.0196(15) 0.0225(15) -0.0017(12) 0.0167(14) 0.0062(13)
C35 0.0212(14) 0.0283(15) 0.0208(15) 0.0009(12) 0.0081(12) -0.0088(12)
C17 0.0227(16) 0.0350(18) 0.044(2) 0.0129(15) 0.0148(14) 0.0035(13)
C20 0.0265(15) 0.0277(16) 0.0155(14) 0.0047(11) 0.0049(12) -0.0050(12)
C8 0.0239(15) 0.0369(18) 0.0184(15) -0.0011(13) 0.0055(12) -0.0138(13)
C38 0.0151(13) 0.0272(16) 0.0389(18) 0.0157(14) 0.0108(13) 0.0113(12)
C24 0.0347(17) 0.0279(16) 0.0155(14) -0.0077(12) 0.0068(12) -0.0152(13)
C29 0.0300(16) 0.0332(17) 0.0204(15) -0.0133(13) 0.0019(13) -0.0189(14)
C23 0.0391(18) 0.0241(16) 0.0183(14) -0.0077(12) 0.0106(13) -0.0122(13)
C18 0.0257(16) 0.0258(16) 0.0395(19) 0.0114(14) 0.0146(14) 0.0020(13)
C11 0.0269(17) 0.049(2) 0.040(2) -0.0180(17) 0.0156(15) -0.0108(15)
C22 0.0176(14) 0.0248(16) 0.046(2) 0.0168(14) 0.0106(13) 0.0092(12)
C19 0.0144(13) 0.0277(16) 0.0383(18) 0.0134(13) 0.0098(12) 0.0122(12)
C33 0.0156(14) 0.0258(16) 0.0399(18) 0.0125(14) 0.0065(13) 0.0085(12)
C21 0.0328(17) 0.0331(17) 0.0134(14) 0.0022(12) 0.0032(12) -0.0132(13)
C44 0.0149(14) 0.0294(16) 0.0401(18) 0.0083(14) 0.0068(13) 0.0110(12)
C25 0.0432(19) 0.0297(17) 0.0233(16) -0.0065(13) 0.0057(14) -0.0130(15)
C26 0.059(2) 0.0306(18) 0.0185(15) -0.0028(13) 0.0018(15) -0.0242(17)
C37 0.0177(14) 0.0278(16) 0.0384(18) 0.0110(14) 0.0081(13) 0.0109(12)
C28 0.0289(17) 0.048(2) 0.0205(15) -0.0145(14) 0.0045(13) -0.0241(15)
C30 0.0326(18) 0.0379(19) 0.0294(18) -0.0079(15) -0.0008(14) -0.0086(15)
C51 0.0379(19) 0.0392(19) 0.0290(18) -0.0025(15) 0.0052(15) -0.0003(15)
C13 0.0228(16) 0.0311(18) 0.055(2) 0.0129(16) 0.0095(15) 0.0022(13)
C27 0.043(2) 0.048(2) 0.0175(15) -0.0115(14) 0.0089(14) -0.0325(17)
C16 0.0205(15) 0.0314(17) 0.045(2) 0.0157(15) 0.0122(14) 0.0100(13)
C45 0.047(2) 0.061(3) 0.056(3) -0.033(2) 0.025(2) -0.031(2)
C12 0.0301(18) 0.0387(19) 0.042(2) 0.0045(16) 0.0079(15) 0.0098(15)
C32 0.0193(15) 0.043(2) 0.043(2) 0.0206(16) 0.0114(14) 0.0146(14)
C2 0.0346(19) 0.040(2) 0.046(2) 0.0047(17) 0.0102(16) 0.0021(16)
C4 0.055(2) 0.044(2) 0.042(2) 0.0012(18) 0.0082(19) 0.0049(19)
C34 0.057(2) 0.073(3) 0.0170(16) -0.0095(17) 0.0074(16) -0.049(2)
C5 0.098(4) 0.034(2) 0.034(2) 0.0046(17) 0.009(2) -0.019(2)
C3 0.0287(17) 0.0279(17) 0.060(2) 0.0103(16) 0.0149(17) 0.0007(14)
C50 0.041(2) 0.045(2) 0.069(3) 0.010(2) 0.017(2) 0.0073(18)
C31 0.0290(19) 0.086(3) 0.034(2) -0.018(2) 0.0117(16) -0.019(2)
C47 0.056(3) 0.084(4) 0.076(3) -0.056(3) 0.026(3) -0.034(3)
C46 0.043(3) 0.105(5) 0.084(4) -0.037(3) 0.017(3) -0.028(3)
C49 0.063(3) 0.054(3) 0.066(3) -0.003(2) 0.025(2) 0.012(2)
C48 0.069(3) 0.061(3) 0.062(3) -0.014(2) 0.002(3) 0.024(2)

loop_
_atom_type_symbol
_atom_type_description
_atom_type_scat_dispersion_real
_atom_type_scat_dispersion_imag
_atom_type_scat_source
C C 0.0033 0.0016 'International Tables Vol C Tables 4.2.6.8 and 6.1.1.4'
H H 0.0000 0.0000 'International Tables Vol C Tables 4.2.6.8 and 6.1.1.4'
Cl Cl 0.1484 0.1585 'International Tables Vol C Tables 4.2.6.8 and 6.1.1.4'
N N 0.0061 0.0033 'International Tables Vol C Tables 4.2.6.8 and 6.1.1.4'
Ru Ru -1.2594 0.8363 'International Tables Vol C Tables 4.2.6.8 and 6.1.1.4'

loop_
_geom_angle_atom_site_label_1
_geom_angle_atom_site_label_2
_geom_angle_atom_site_label_3
_geom_angle
N8 Ru1 N1 85.55(9)
N8 Ru1 C39 140.71(11)
N1 Ru1 C39 88.53(11)
N8 Ru1 C41 132.05(12)
N1 Ru1 C41 141.56(12)
C39 Ru1 C41 67.51(12)
N8 Ru1 C6 105.29(11)
N1 Ru1 C6 99.81(10)
C39 Ru1 C6 37.92(12)
C41 Ru1 C6 79.84(12)
N8 Ru1 C42 99.69(11)
N1 Ru1 C42 167.21(10)
C39 Ru1 C42 80.02(11)
C41 Ru1 C42 37.13(13)
C6 Ru1 C42 67.60(11)
N8 Ru1 C43 88.05(10)
N1 Ru1 C43 132.14(11)
C39 Ru1 C43 67.81(11)
C41 Ru1 C43 67.22(12)
C6 Ru1 C43 37.40(11)
C42 Ru1 C43 37.42(12)
N8 Ru1 C40 167.85(11)
N1 Ru1 C40 105.60(11)
C39 Ru1 C40 37.66(13)
C41 Ru1 C40 38.07(13)
C6 Ru1 C40 68.57(12)
C42 Ru1 C40 68.41(12)
C43 Ru1 C40 80.90(11)
N8 Ru1 Cl1 87.51(7)
N1 Ru1 Cl1 87.88(7)
C39 Ru1 Cl1 131.08(9)
C41 Ru1 Cl1 86.44(9)
C6 Ru1 Cl1 165.44(8)
C42 Ru1 Cl1 103.91(9)
C43 Ru1 Cl1 139.17(9)
C40 Ru1 Cl1 97.54(9)
C9 N4 C14 109.6(2)
C9 N4 C1 124.8(2)
C14 N4 C1 125.6(2)
C7 N8 C20 106.7(2)
C7 N8 Ru1 126.8(2)
C20 N8 Ru1 126.2(2)
C10 N1 C18 106.8(2)
C10 N1 Ru1 123.86(19)
C18 N1 Ru1 128.6(2)
C8 N5 C36 108.9(2)
C8 N5 C1 125.0(2)
C36 N5 C1 126.0(2)
C7 N7 C21 108.2(2)
C7 N7 C23 126.2(3)
C21 N7 C23 125.6(3)
C9 N3 C15 108.7(2)
C9 N3 C32 125.7(3)
C15 N3 C32 125.6(3)
C10 N2 C17 108.3(3)
C10 N2 C16 126.1(3)
C17 N2 C16 125.5(3)
C8 N6 C35 109.3(3)
C8 N6 C34 126.2(3)
C35 N6 C34 124.5(3)
C6 C43 C42 119.4(3)
C6 C43 C11 120.0(3)
C42 C43 C11 120.6(3)
C6 C43 Ru1 70.21(16)
C42 C43 Ru1 70.83(17)
C11 C43 Ru1 130.4(2)
N8 C7 N7 110.0(3)
N8 C7 H7 125.0
N7 C7 H7 125.0
N3 C9 N4 107.9(3)
N3 C9 H9 126.1
N4 C9 H9 126.1
N4 C1 N5 111.2(2)
N4 C1 H1A 109.4
N5 C1 H1A 109.4
N4 C1 H1B 109.4
N5 C1 H1B 109.4
H1A C1 H1B 108.0
C15 C14 N4 106.2(3)
C15 C14 H14 126.9
N4 C14 H14 126.9
C41 C42 C43 119.6(3)
C41 C42 Ru1 70.27(18)
C43 C42 Ru1 71.75(16)
C41 C42 H42 120.2
C43 C42 H42 120.2
Ru1 C42 H42 130.3
N1 C10 N2 109.6(3)
N1 C10 H10 125.2
N2 C10 H10 125.2
C43 C6 C39 119.9(3)
C43 C6 Ru1 72.39(17)
C39 C6 Ru1 70.42(17)
C43 C6 H6 120.1
C39 C6 H6 120.1
Ru1 C6 H6 129.5
C14 C15 N3 107.5(3)
C14 C15 H15 126.2
N3 C15 H15 126.2
C39 C40 C41 115.8(3)
C39 C40 C45 124.8(3)
C41 C40 C45 119.4(4)
C39 C40 Ru1 69.43(17)
C41 C40 Ru1 69.35(17)
C45 C40 Ru1 131.1(2)
C35 C36 N5 106.8(3)
C35 C36 H36 126.6
N5 C36 H36 126.6
C6 C39 C40 122.3(3)
C6 C39 Ru1 71.67(17)
C40 C39 Ru1 72.91(17)
C6 C39 H39 118.9
C40 C39 H39 118.9
Ru1 C39 H39 129.1
C42 C41 C40 123.1(3)
C42 C41 Ru1 72.60(17)
C40 C41 Ru1 72.58(18)
C42 C41 H41 118.5
C40 C41 H41 118.5
Ru1 C41 H41 128.9
C36 C35 N6 106.8(3)
C36 C35 H35 126.6
N6 C35 H35 126.6
C18 C17 N2 106.4(3)
C18 C17 H17 126.8
N2 C17 H17 126.8
C21 C20 N8 108.8(3)
C21 C20 H20 125.6
N8 C20 H20 125.6
N5 C8 N6 108.2(3)
N5 C8 H8 125.9
N6 C8 H8 125.9
C22 C38 C44 121.4(3)
C22 C38 C32 119.9(3)
C44 C38 C32 118.7(3)
C25 C24 C29 121.6(3)
C25 C24 C23 119.5(3)
C29 C24 C23 118.9(3)
C28 C29 C24 119.5(3)
C28 C29 C30 119.5(3)
C24 C29 C30 121.0(3)
N7 C23 C24 110.7(2)
N7 C23 H23A 109.5
C24 C23 H23A 109.5
N7 C23 H23B 109.5
C24 C23 H23B 109.5
H23A C23 H23B 108.1
C17 C18 N1 108.8(3)
C17 C18 H18 125.6
N1 C18 H18 125.6
C43 C11 H11A 109.5
C43 C11 H11B 109.5
H11A C11 H11B 109.5
C43 C11 H11C 109.5
H11A C11 H11C 109.5
H11B C11 H11C 109.5
C38 C22 C37 119.4(3)
C38 C22 C3 121.2(3)
C37 C22 C3 119.3(3)
C37 C19 C33 121.0(3)
C37 C19 C16 119.9(3)
C33 C19 C16 119.1(3)
C19 C33 C44 119.7(3)
C19 C33 C13 120.5(3)
C44 C33 C13 119.9(3)
C20 C21 N7 106.3(3)
C20 C21 H21 126.9
N7 C21 H21 126.9
C38 C44 C33 119.1(3)
C38 C44 C12 120.5(3)
C33 C44 C12 120.4(3)
C24 C25 C26 118.6(4)
C24 C25 C4 121.7(3)
C26 C25 C4 119.7(4)
C27 C26 C25 119.3(3)
C27 C26 C5 122.3(4)
C25 C26 C5 118.3(4)
C19 C37 C22 119.3(3)
C19 C37 C2 121.4(3)
C22 C37 C2 119.3(3)
C27 C28 C29 119.0(3)
C27 C28 C31 121.9(3)
C29 C28 C31 119.1(4)
C29 C30 H30A 109.5
C29 C30 H30B 109.5
H30A C30 H30B 109.5
C29 C30 H30C 109.5
H30A C30 H30C 109.5
H30B C30 H30C 109.5
Cl9 C51 Cl10 111.2(2)
Cl9 C51 H51A 109.4
Cl10 C51 H51A 109.4
Cl9 C51 H51B 109.4
Cl10 C51 H51B 109.4
H51A C51 H51B 108.0
C33 C13 H13A 109.5
C33 C13 H13B 109.5
H13A C13 H13B 109.5
C33 C13 H13C 109.5
H13A C13 H13C 109.5
H13B C13 H13C 109.5
C28 C27 C26 121.8(3)
C28 C27 C34 119.2(4)
C26 C27 C34 119.0(4)
N2 C16 C19 111.8(3)
N2 C16 H16A 109.3
C19 C16 H16A 109.3
N2 C16 H16B 109.3
C19 C16 H16B 109.3
H16A C16 H16B 107.9
C46 C45 C40 116.0(4)
C46 C45 C47 113.0(4)
C40 C45 C47 107.3(3)
C46 C45 H45 106.7
C40 C45 H45 106.7
C47 C45 H45 106.7
C44 C12 H12A 109.5
C44 C12 H12B 109.5
H12A C12 H12B 109.5
C44 C12 H12C 109.5
H12A C12 H12C 109.5
H12B C12 H12C 109.5
N3 C32 C38 111.2(2)
N3 C32 H32A 109.4
C38 C32 H32A 109.4
N3 C32 H32B 109.4
C38 C32 H32B 109.4
H32A C32 H32B 108.0
C37 C2 H2A 109.5
C37 C2 H2B 109.5
H2A C2 H2B 109.5
C37 C2 H2C 109.5
H2A C2 H2C 109.5
H2B C2 H2C 109.5
C25 C4 H4A 109.5
C25 C4 H4B 109.5
H4A C4 H4B 109.5
C25 C4 H4C 109.5
H4A C4 H4C 109.5
H4B C4 H4C 109.5
N6 C34 C27 110.7(3)
N6 C34 H34A 109.5
C27 C34 H34A 109.5
N6 C34 H34B 109.5
C27 C34 H34B 109.5
H34A C34 H34B 108.1
C26 C5 H5A 109.5
C26 C5 H5B 109.5
H5A C5 H5B 109.5
C26 C5 H5C 109.5
H5A C5 H5C 109.5
H5B C5 H5C 109.5
C22 C3 H3A 109.5
C22 C3 H3B 109.5
H3A C3 H3B 109.5
C22 C3 H3C 109.5
H3A C3 H3C 109.5
H3B C3 H3C 109.5
Cl7 C50 Cl8 111.2(3)
Cl7 C50 H50A 109.4
Cl8 C50 H50A 109.4
Cl7 C50 H50B 109.4
Cl8 C50 H50B 109.4
H50A C50 H50B 108.0
C28 C31 H31A 109.5
C28 C31 H31B 109.5
H31A C31 H31B 109.5
C28 C31 H31C 109.5
H31A C31 H31C 109.5
H31B C31 H31C 109.5
C45 C47 H47A 109.5
C45 C47 H47B 109.5
H47A C47 H47B 109.5
C45 C47 H47C 109.5
H47A C47 H47C 109.5
H47B C47 H47C 109.5
C45 C46 H46A 109.5
C45 C46 H46B 109.5
H46A C46 H46B 109.5
C45 C46 H46C 109.5
H46A C46 H46C 109.5
H46B C46 H46C 109.5
Cl6 C49 Cl5 110.8(3)
Cl6 C49 H49A 109.5
Cl5 C49 H49A 109.5
Cl6 C49 H49B 109.5
Cl5 C49 H49B 109.5
H49A C49 H49B 108.1
Cl12 C48 Cl11 111.9(3)
Cl12 C48 H48A 109.2
Cl11 C48 H48A 109.2
Cl12 C48 H48B 109.2
Cl11 C48 H48B 109.2
H48A C48 H48B 107.9

loop_
_geom_bond_atom_site_label_1
_geom_bond_atom_site_label_2
_geom_bond_distance
Ru1 N8 2.098(2)
Ru1 N1 2.119(2)
Ru1 C39 2.165(3)
Ru1 C41 2.168(3)
Ru1 C6 2.182(3)
Ru1 C42 2.198(3)
Ru1 C43 2.210(3)
Ru1 C40 2.211(3)
Ru1 Cl1 2.4211(7)
Cl9 C51 1.755(4)
Cl10 C51 1.778(4)
Cl8 C50 1.762(5)
Cl11 C48 1.764(5)
Cl5 C49 1.759(5)
Cl12 C48 1.747(7)
Cl7 C50 1.758(5)
Cl6 C49 1.728(5)
N4 C9 1.337(4)
N4 C14 1.380(4)
N4 C1 1.453(3)
N8 C7 1.328(4)
N8 C20 1.372(4)
N1 C10 1.324(4)
N1 C18 1.375(4)
N5 C8 1.320(4)
N5 C36 1.391(4)
N5 C1 1.461(3)
N7 C7 1.341(4)
N7 C21 1.366(4)
N7 C23 1.480(4)
N3 C9 1.318(4)
N3 C15 1.394(4)
N3 C32 1.487(4)
N2 C10 1.348(4)
N2 C17 1.360(4)
N2 C16 1.482(4)
N6 C8 1.325(4)
N6 C35 1.381(4)
N6 C34 1.488(4)
C43 C6 1.408(4)
C43 C42 1.414(5)
C43 C11 1.505(4)
C7 H7 0.9500
C9 H9 0.9500
C1 H1A 0.9900
C1 H1B 0.9900
C14 C15 1.341(4)
C14 H14 0.9500
C42 C41 1.390(5)
C42 H42 0.9500
C10 H10 0.9500
C6 C39 1.412(5)
C6 H6 0.9500
C15 H15 0.9500
C40 C39 1.413(5)
C40 C41 1.429(5)
C40 C45 1.505(5)
C36 C35 1.341(4)
C36 H36 0.9500
C39 H39 0.9500
C41 H41 0.9500
C35 H35 0.9500
C17 C18 1.355(5)
C17 H17 0.9500
C20 C21 1.361(4)
C20 H20 0.9500
C8 H8 0.9500
C38 C22 1.394(5)
C38 C44 1.402(5)
C38 C32 1.509(5)
C24 C25 1.392(5)
C24 C29 1.404(5)
C24 C23 1.513(4)
C29 C28 1.400(5)
C29 C30 1.503(5)
C23 H23A 0.9900
C23 H23B 0.9900
C18 H18 0.9500
C11 H11A 0.9800
C11 H11B 0.9800
C11 H11C 0.9800
C22 C37 1.411(5)
C22 C3 1.513(5)
C19 C37 1.399(5)
C19 C33 1.402(5)
C19 C16 1.518(5)
C33 C44 1.403(5)
C33 C13 1.517(5)
C21 H21 0.9500
C44 C12 1.506(5)
C25 C26 1.414(5)
C25 C4 1.518(6)
C26 C27 1.399(6)
C26 C5 1.513(6)
C37 C2 1.506(5)
C28 C27 1.386(6)
C28 C31 1.521(6)
C30 H30A 0.9800
C30 H30B 0.9800
C30 H30C 0.9800
C51 H51A 0.9900
C51 H51B 0.9900
C13 H13A 0.9800
C13 H13B 0.9800
C13 H13C 0.9800
C27 C34 1.520(5)
C16 H16A 0.9900
C16 H16B 0.9900
C45 C46 1.437(7)
C45 C47 1.550(6)
C45 H45 1.0000
C12 H12A 0.9800
C12 H12B 0.9800
C12 H12C 0.9800
C32 H32A 0.9900
C32 H32B 0.9900
C2 H2A 0.9800
C2 H2B 0.9800
C2 H2C 0.9800
C4 H4A 0.9800
C4 H4B 0.9800
C4 H4C 0.9800
C34 H34A 0.9900
C34 H34B 0.9900
C5 H5A 0.9800
C5 H5B 0.9800
C5 H5C 0.9800
C3 H3A 0.9800
C3 H3B 0.9800
C3 H3C 0.9800
C50 H50A 0.9900
C50 H50B 0.9900
C31 H31A 0.9800
C31 H31B 0.9800
C31 H31C 0.9800
C47 H47A 0.9800
C47 H47B 0.9800
C47 H47C 0.9800
C46 H46A 0.9800
C46 H46B 0.9800
C46 H46C 0.9800
C49 H49A 0.9900
C49 H49B 0.9900
C48 H48A 0.9900
C48 H48B 0.9900

loop_
_geom_torsion_atom_site_label_1
_geom_torsion_atom_site_label_2
_geom_torsion_atom_site_label_3
_geom_torsion_atom_site_label_4
_geom_torsion
C20 N8 C7 N7 -0.4(3)
Ru1 N8 C7 N7 -173.99(19)
C21 N7 C7 N8 0.5(3)
C23 N7 C7 N8 179.3(3)
C15 N3 C9 N4 0.1(3)
C32 N3 C9 N4 179.3(3)
C14 N4 C9 N3 -0.4(3)
C1 N4 C9 N3 -178.7(2)
C9 N4 C1 N5 -96.6(3)
C14 N4 C1 N5 85.4(3)
C8 N5 C1 N4 106.9(3)
C36 N5 C1 N4 -74.4(3)
C9 N4 C14 C15 0.6(3)
C1 N4 C14 C15 178.9(3)
C6 C43 C42 C41 0.8(4)
C11 C43 C42 C41 179.7(3)
Ru1 C43 C42 C41 53.4(2)
C6 C43 C42 Ru1 -52.6(2)
C11 C43 C42 Ru1 126.3(3)
C18 N1 C10 N2 0.2(4)
Ru1 N1 C10 N2 171.3(2)
C17 N2 C10 N1 -0.5(4)
C16 N2 C10 N1 -178.5(3)
C42 C43 C6 C39 -1.1(4)
C11 C43 C6 C39 180.0(3)
Ru1 C43 C6 C39 -54.0(2)
C42 C43 C6 Ru1 52.9(2)
C11 C43 C6 Ru1 -126.0(3)
N4 C14 C15 N3 -0.5(3)
C9 N3 C15 C14 0.3(4)
C32 N3 C15 C14 -179.0(3)
C8 N5 C36 C35 0.5(3)
C1 N5 C36 C35 -178.5(3)
C43 C6 C39 C40 0.1(4)
Ru1 C6 C39 C40 -54.9(3)
C43 C6 C39 Ru1 54.9(2)
C41 C40 C39 C6 1.2(4)
C45 C40 C39 C6 -179.3(3)
Ru1 C40 C39 C6 54.3(3)
C41 C40 C39 Ru1 -53.1(2)
C45 C40 C39 Ru1 126.4(3)
C43 C42 C41 C40 0.5(4)
Ru1 C42 C41 C40 54.7(3)
C43 C42 C41 Ru1 -54.1(2)
C39 C40 C41 C42 -1.5(4)
C45 C40 C41 C42 178.9(3)
Ru1 C40 C41 C42 -54.7(3)
C39 C40 C41 Ru1 53.2(2)
C45 C40 C41 Ru1 -126.4(3)
N5 C36 C35 N6 0.0(3)
C8 N6 C35 C36 -0.4(4)
C34 N6 C35 C36 177.9(4)
C10 N2 C17 C18 0.7(4)
C16 N2 C17 C18 178.6(3)
C7 N8 C20 C21 0.0(3)
Ru1 N8 C20 C21 173.7(2)
C36 N5 C8 N6 -0.7(4)
C1 N5 C8 N6 178.2(3)
C35 N6 C8 N5 0.7(4)
C34 N6 C8 N5 -177.5(4)
C25 C24 C29 C28 -3.2(4)
C23 C24 C29 C28 174.8(3)
C25 C24 C29 C30 177.3(3)
C23 C24 C29 C30 -4.6(4)
C7 N7 C23 C24 -51.6(4)
C21 N7 C23 C24 126.9(3)
C25 C24 C23 N7 115.2(3)
C29 C24 C23 N7 -62.9(4)
N2 C17 C18 N1 -0.6(4)
C10 N1 C18 C17 0.3(4)
Ru1 N1 C18 C17 -170.3(2)
C44 C38 C22 C37 -1.7(4)
C32 C38 C22 C37 179.7(3)
C44 C38 C22 C3 173.8(3)
C32 C38 C22 C3 -4.8(4)
C37 C19 C33 C44 -0.9(4)
C16 C19 C33 C44 -179.7(3)
C37 C19 C33 C13 178.7(3)
C16 C19 C33 C13 -0.1(4)
N8 C20 C21 N7 0.3(4)
C7 N7 C21 C20 -0.5(4)
C23 N7 C21 C20 -179.2(3)
C22 C38 C44 C33 4.1(4)
C32 C38 C44 C33 -177.2(3)
C22 C38 C44 C12 -174.8(3)
C32 C38 C44 C12 3.9(4)
C19 C33 C44 C38 -2.8(4)
C13 C33 C44 C38 177.6(3)
C19 C33 C44 C12 176.1(3)
C13 C33 C44 C12 -3.5(4)
C29 C24 C25 C26 -0.3(4)
C23 C24 C25 C26 -178.4(3)
C29 C24 C25 C4 177.7(3)
C23 C24 C25 C4 -0.4(5)
C24 C25 C26 C27 1.7(5)
C4 C25 C26 C27 -176.4(3)
C24 C25 C26 C5 178.0(3)
C4 C25 C26 C5 0.0(5)
C33 C19 C37 C22 3.3(4)
C16 C19 C37 C22 -177.9(3)
C33 C19 C37 C2 -175.0(3)
C16 C19 C37 C2 3.8(4)
C38 C22 C37 C19 -2.0(4)
C3 C22 C37 C19 -177.6(3)
C38 C22 C37 C2 176.3(3)
C3 C22 C37 C2 0.7(4)
C24 C29 C28 C27 5.4(4)
C30 C29 C28 C27 -175.2(3)
C24 C29 C28 C31 -173.4(3)
C30 C29 C28 C31 6.0(4)
C29 C28 C27 C26 -4.1(5)
C31 C28 C27 C26 174.6(3)
C29 C28 C27 C34 176.7(3)
C31 C28 C27 C34 -4.6(5)
C25 C26 C27 C28 0.5(5)
C5 C26 C27 C28 -175.7(3)
C25 C26 C27 C34 179.8(3)
C5 C26 C27 C34 3.5(5)
C10 N2 C16 C19 33.0(5)
C17 N2 C16 C19 -144.6(3)
C37 C19 C16 N2 -112.5(3)
C33 C19 C16 N2 66.3(4)
C39 C40 C45 C46 -28.1(6)
C41 C40 C45 C46 151.4(4)
Ru1 C40 C45 C46 64.0(6)
C39 C40 C45 C47 99.3(5)
C41 C40 C45 C47 -81.2(5)
Ru1 C40 C45 C47 -168.6(4)
C9 N3 C32 C38 -6.2(5)
C15 N3 C32 C38 172.9(3)
C22 C38 C32 N3 87.2(4)
C44 C38 C32 N3 -91.4(4)
C8 N6 C34 C27 -5.9(6)
C35 N6 C34 C27 176.0(4)
C28 C27 C34 N6 97.9(4)
C26 C27 C34 N6 -81.3(5)

loop_
_platon_squeeze_void_nr
_platon_squeeze_void_average_x
_platon_squeeze_void_average_y
_platon_squeeze_void_average_z
_platon_squeeze_void_volume
_platon_squeeze_void_count_electrons
_platon_squeeze_void_content
1 0.500 0.134 0.143 1453 88 ' '
